data_9004554
loop_
_publ_author_name
'Topa, D.'
'Balic-Zunic T'
'Makovicky, E.'

_publ_section_title
;The crystal structure of Cu1.6Pb1.6Bi6.4S12, a new 44.8 Angstrom derivative
 of the bismuthinite-aikinite solid-solution series
;
_journal_name_full 'The Canadian Mineralogist'
_journal_page_first 611
_journal_page_last 616
_journal_paper_doi 10.2113/gscanmin.38.3.611
_journal_volume 38
_journal_year 2000
_chemical_formula_structural Cu1.6Pb1.6Bi6.4S12
_chemical_formula_sum 'Bi13 Cu2.87 Pb3 S24'
_space_group_IT_number 26
_symmetry_space_group_name_Hall 'P 2c -2'
_symmetry_space_group_name_H-M 'P m c 21'
_cell_angle_alpha 90
_cell_angle_beta 90
_cell_angle_gamma 90
_cell_length_a 4.0074
_cell_length_b 44.81
_cell_length_c 11.513
_cell_formula_units_Z 2
_cell_volume 2067.408
_database_code_amcsd 0005646
_exptl_crystal_density_diffrn 6.892
_cod_original_formula_sum 'Pb3 Bi13 Cu2.87 S24'
_cod_database_code 9004554
_amcsd_formula_title Cu1.6Pb1.6Bi6.4S12

loop_
_space_group_symop_operation_xyz
x,y,z
x,-y,1/2+z
-x,y,z
-x,-y,1/2+z

loop_
_atom_site_aniso_label
_atom_site_aniso_U_11
_atom_site_aniso_U_22
_atom_site_aniso_U_33
_atom_site_aniso_U_12
_atom_site_aniso_U_13
_atom_site_aniso_U_23
Pb1 0.03700 0.03900 0.02500 0.00000 0.00000 -0.00400
Pb2 0.03800 0.03200 0.05100 0.00000 0.00000 -0.00900
Pb3 0.03700 0.04400 0.04200 0.00000 0.00000 0.01300
Bi1 0.02600 0.02800 0.02500 0.00000 0.00000 0.00200
Bi2 0.02900 0.03500 0.02600 0.00000 0.00000 -0.00100
Bi3 0.02800 0.03600 0.03100 0.00000 0.00000 0.00700
Bi4 0.02600 0.02600 0.02800 0.00000 0.00000 -0.00400
Bi5 0.02800 0.02500 0.03100 0.00000 0.00000 -0.00400
Bi6 0.02800 0.03000 0.03600 0.00000 0.00000 0.00000
Bi7 0.03200 0.03300 0.02900 0.00000 0.00000 0.00500
Bi8 0.03400 0.02700 0.04400 0.00000 0.00000 -0.00800
Bi9 0.03600 0.03000 0.02500 0.00000 0.00000 -0.00900
Bi10 0.02700 0.02700 0.02300 0.00000 0.00000 0.00300
Bi11 0.02700 0.03000 0.03600 0.00000 0.00000 0.00400
Bi12 0.03000 0.02800 0.03300 0.00000 0.00000 0.00200
Bi13 0.03200 0.04300 0.03300 0.00000 0.00000 0.00800
Cu1 0.02300 0.01100 0.01700 0.00000 0.00000 0.00300
Cu2 0.04000 0.04200 0.02600 0.00000 0.00000 0.00100
Cu3 0.03600 0.03900 0.02200 0.00000 0.00000 0.00300
S1 0.03600 0.02100 0.02400 0.00000 0.00000 0.00300
S2 0.02100 0.03500 0.02000 0.00000 0.00000 0.01400
S3 0.03500 0.01200 0.01400 0.00000 0.00000 0.00700
S4 0.01600 0.04300 0.04000 0.00000 0.00000 0.01100
S5 0.01800 0.03100 0.03300 0.00000 0.00000 -0.01500
S6 0.02400 0.02500 0.02000 0.00000 0.00000 -0.00100
S7 0.03000 0.02300 0.02200 0.00000 0.00000 0.01000
S8 0.03000 0.02500 0.02200 0.00000 0.00000 -0.00900
S9 0.02500 0.02800 0.02700 0.00000 0.00000 -0.00700
S10 0.03900 0.02600 0.01200 0.00000 0.00000 -0.01100
S11 0.03200 0.02200 0.02200 0.00000 0.00000 0.00600
S12 0.03100 0.02800 0.04100 0.00000 0.00000 0.00800
S13 0.02200 0.02300 0.03000 0.00000 0.00000 0.00100
S14 0.03400 0.02400 0.01500 0.00000 0.00000 0.00800
S15 0.02800 0.02200 0.01900 0.00000 0.00000 0.00700
S16 0.05000 0.01800 0.01400 0.00000 0.00000 -0.01200
S17 0.04200 0.03000 0.01600 0.00000 0.00000 -0.00700
S18 0.04000 0.01100 0.03200 0.00000 0.00000 -0.00800
S19 0.01300 0.02900 0.02400 0.00000 0.00000 0.00200
S20 0.01600 0.02400 0.02700 0.00000 0.00000 0.00000
S21 0.01700 0.02200 0.02000 0.00000 0.00000 0.00500
S22 0.05900 0.02500 0.02300 0.00000 0.00000 -0.00200
S23 0.03600 0.01800 0.02500 0.00000 0.00000 -0.00600
S24 0.02700 0.02000 0.03300 0.00000 0.00000 -0.00700

loop_
_atom_site_label
_atom_site_fract_x
_atom_site_fract_y
_atom_site_fract_z
_atom_site_occupancy
_atom_site_U_iso_or_equiv
Pb1 0.00000 0.06361 0.79820 1.00000 ?
Pb2 0.50000 0.31075 0.16240 1.00000 ?
Pb3 0.50000 0.43703 0.66340 1.00000 ?
Bi1 0.50000 0.01584 0.45360 1.00000 ?
Bi2 0.00000 0.39060 0.00910 1.00000 ?
Bi3 0.00000 0.35861 0.50420 1.00000 ?
Bi4 0.00000 0.14475 -0.00090 1.00000 ?
Bi5 0.50000 0.22969 0.95900 1.00000 ?
Bi6 0.50000 0.48024 0.97140 1.00000 ?
Bi7 0.50000 0.07147 0.12930 1.00000 ?
Bi8 0.00000 0.30362 0.83180 1.00000 ?
Bi9 0.00000 0.44720 0.33490 1.00000 ?
Bi10 0.00000 0.10636 0.48790 1.00000 ?
Bi11 0.50000 0.26746 0.47060 1.00000 ?
Bi12 0.50000 0.17756 0.63740 1.00000 ?
Bi13 0.00000 0.19673 0.32080 1.00000 ?
Cu1 0.00000 0.00907 0.20040 0.71000 ?
Cu2 0.50000 0.38377 0.26090 0.99000 ?
Cu3 0.50000 0.36506 -0.23920 0.97000 ?
Cu4 0.50000 0.13758 0.23600 0.10000 0.03000
Cu5 0.00000 0.23871 0.70810 0.10000 0.03000
S1 0.00000 0.04743 0.35070 1.00000 ?
S2 0.00000 0.03126 0.01710 1.00000 ?
S3 0.00000 0.11069 0.19380 1.00000 ?
S4 0.50000 0.17390 0.10490 1.00000 ?
S5 0.50000 0.09749 0.93090 1.00000 ?
S6 0.50000 0.01444 0.75760 1.00000 ?
S7 0.50000 0.42267 0.11440 1.00000 ?
S8 0.50000 0.34362 0.94380 1.00000 ?
S9 0.50000 0.26440 0.76740 1.00000 ?
S10 0.00000 0.20123 0.85310 1.00000 ?
S11 0.00000 0.27640 0.03280 1.00000 ?
S12 0.00000 0.36002 0.20600 1.00000 ?
S13 0.50000 0.32776 0.60750 1.00000 ?
S14 0.50000 0.40576 0.44090 1.00000 ?
S15 0.50000 0.48695 0.27530 1.00000 ?
S16 0.00000 0.45007 0.86850 1.00000 ?
S17 0.00000 0.47274 0.53860 1.00000 ?
S18 0.00000 0.38868 0.70390 1.00000 ?
S19 0.50000 0.07648 0.58950 1.00000 ?
S20 0.50000 0.15537 0.42780 1.00000 ?
S21 0.50000 0.23728 0.27200 1.00000 ?
S22 0.00000 0.29897 0.37140 1.00000 ?
S23 0.00000 0.21847 0.52900 1.00000 ?
S24 0.00000 0.13694 0.69020 1.00000 ?

loop_
_cod_related_entry_id
_cod_related_entry_database
_cod_related_entry_code
1 AMCSD 0005646
